data_2229285
loop_
_publ_author_name
'Liu, Guang-Bin'
'Chen, Peng-Sheng'
'Liu, Chang-Xiang'
'Fu, Ling'
'Nie, Xu-Liang'

_publ_section_title
;
 [(<i>E</i>)-(1-Phenylethylidene)amino]urea methanol monosolvate
;
_journal_coeditor_code XU5132
_journal_issue 2
_journal_name_full 'Acta Crystallographica Section E'
_journal_page_first o345
_journal_paper_doi 10.1107/S1600536811000225
_journal_volume 67
_journal_year 2011
_chemical_formula_iupac 'C9 H11 N3 O, C H4 O'
_chemical_formula_moiety 'C9 H11 N3 O, C H4 O'
_chemical_formula_sum 'C10 H15 N3 O2'
_chemical_formula_weight 209.25
_chemical_name_systematic
;
[(<i>E</i>)-(1-Phenylethylidene)amino]urea methanol monosolvate
;
_space_group_IT_number 14
_symmetry_cell_setting monoclinic
_symmetry_space_group_name_Hall '-P 2yn'
_symmetry_space_group_name_H-M 'P 1 21/n 1'
_atom_sites_solution_hydrogens geom
_atom_sites_solution_primary direct
_atom_sites_solution_secondary difmap
_audit_creation_method SHELXL-97
_cell_angle_alpha 90.00
_cell_angle_beta 99.181(5)
_cell_angle_gamma 90.00
_cell_formula_units_Z 4
_cell_length_a 6.629(3)
_cell_length_b 8.371(4)
_cell_length_c 20.329(9)
_cell_measurement_reflns_used 2808
_cell_measurement_temperature 296(2)
_cell_measurement_theta_max 28.21
_cell_measurement_theta_min 2.64
_cell_volume 1113.6(9)
_computing_cell_refinement 'SAINT (Bruker, 2007)'
_computing_data_collection 'APEX2 (Bruker, 2007)'
_computing_data_reduction 'SAINT (Bruker, 2007)'
_computing_molecular_graphics 'SHELXTL (Sheldrick, 2008)'
_computing_publication_material 'SHELXTL (Sheldrick, 2008)'
_computing_structure_refinement 'SHELXTL (Sheldrick, 2008)'
_computing_structure_solution 'SHELXTL (Sheldrick, 2008)'
_diffrn_ambient_temperature 296(2)
_diffrn_measured_fraction_theta_full 1.000
_diffrn_measured_fraction_theta_max 1.000
_diffrn_measurement_device_type 'Bruker APEXII CCD'
_diffrn_measurement_method '\f and \w scans'
_diffrn_radiation_monochromator graphite
_diffrn_radiation_source 'fine-focus sealed tube'
_diffrn_radiation_type MoK\a
_diffrn_radiation_wavelength 0.71073
_diffrn_reflns_av_R_equivalents 0.0267
_diffrn_reflns_av_sigmaI/netI 0.0229
_diffrn_reflns_limit_h_max 8
_diffrn_reflns_limit_h_min -8
_diffrn_reflns_limit_k_max 10
_diffrn_reflns_limit_k_min -9
_diffrn_reflns_limit_l_max 24
_diffrn_reflns_limit_l_min -24
_diffrn_reflns_number 8148
_diffrn_reflns_theta_full 25.50
_diffrn_reflns_theta_max 25.50
_diffrn_reflns_theta_min 2.64
_exptl_absorpt_coefficient_mu 0.089
_exptl_absorpt_correction_type none
_exptl_crystal_colour colourless
_exptl_crystal_density_diffrn 1.248
_exptl_crystal_density_method 'not measured'
_exptl_crystal_description block
_exptl_crystal_F_000 448
_exptl_crystal_size_max 0.24
_exptl_crystal_size_mid 0.22
_exptl_crystal_size_min 0.18
_refine_diff_density_max 0.258
_refine_diff_density_min -0.181
_refine_ls_extinction_coef 0.020(4)
_refine_ls_extinction_expression Fc^*^=kFc[1+0.001xFc^2^\l^3^/sin(2\q)]^-1/4^
_refine_ls_extinction_method 'SHELXTL (Sheldrick, 2008)'
_refine_ls_goodness_of_fit_ref 1.071
_refine_ls_hydrogen_treatment constr
_refine_ls_matrix_type full
_refine_ls_number_parameters 140
_refine_ls_number_reflns 2057
_refine_ls_number_restraints 0
_refine_ls_restrained_S_all 1.071
_refine_ls_R_factor_all 0.0581
_refine_ls_R_factor_gt 0.0440
_refine_ls_shift/su_max 0.001
_refine_ls_shift/su_mean 0.000
_refine_ls_structure_factor_coef Fsqd
_refine_ls_weighting_details 'calc w=1/[\s^2^(Fo^2^)+(0.0583P)^2^+0.3389P] where P=(Fo^2^+2Fc^2^)/3'
_refine_ls_weighting_scheme calc
_refine_ls_wR_factor_gt 0.1179
_refine_ls_wR_factor_ref 0.1275
_reflns_number_gt 1617
_reflns_number_total 2057
_reflns_threshold_expression I>2sigma(I)
_cod_data_source_file xu5132.cif
_cod_data_source_block I
_cod_original_cell_volume 1113.6(8)
_cod_original_sg_symbol_H-M 'P 21/n'
_cod_database_code 2229285
_cod_database_fobs_code 2229285

loop_
_symmetry_equiv_pos_as_xyz
'x, y, z'
'-x+1/2, y+1/2, -z+1/2'
'-x, -y, -z'
'x-1/2, -y-1/2, z-1/2'

loop_
_atom_site_type_symbol
_atom_site_label
_atom_site_fract_x
_atom_site_fract_y
_atom_site_fract_z
_atom_site_U_iso_or_equiv
_atom_site_adp_type
_atom_site_calc_flag
_atom_site_refinement_flags
_atom_site_occupancy
_atom_site_disorder_assembly
_atom_site_disorder_group
C C1 0.0487(3) 0.6825(3) 0.73837(11) 0.0636(6) Uani d . 1 . .
H H1 0.0233 0.7479 0.7010 0.076 Uiso calc R 1 . .
C C2 -0.0980(3) 0.5772(3) 0.75182(11) 0.0630(6) Uani d . 1 . .
H H2 -0.2233 0.5717 0.7238 0.076 Uiso calc R 1 . .
C C3 -0.0590(3) 0.4793(3) 0.80720(10) 0.0550(6) Uani d . 1 . .
H H3 -0.1582 0.4076 0.8163 0.066 Uiso calc R 1 . .
C C4 0.1262(3) 0.4875(2) 0.84901(9) 0.0438(5) Uani d . 1 . .
H H4 0.1504 0.4216 0.8863 0.053 Uiso calc R 1 . .
C C5 0.2773(2) 0.5931(2) 0.83614(8) 0.0371(4) Uani d . 1 . .
C C6 0.2342(3) 0.6916(2) 0.78033(10) 0.0521(5) Uani d . 1 . .
H H6 0.3319 0.7645 0.7712 0.063 Uiso calc R 1 . .
C C7 0.6059(3) 0.7470(2) 0.88452(10) 0.0509(5) Uani d . 1 . .
H H7A 0.6457 0.7752 0.9305 0.076 Uiso calc R 1 . .
H H7B 0.5268 0.8322 0.8617 0.076 Uiso calc R 1 . .
H H7C 0.7257 0.7294 0.8645 0.076 Uiso calc R 1 . .
C C8 0.4800(2) 0.5973(2) 0.87964(8) 0.0362(4) Uani d . 1 . .
C C9 0.7858(2) 0.3143(2) 0.97715(8) 0.0361(4) Uani d . 1 . .
C C10 0.0959(4) 0.0359(3) 0.89062(11) 0.0673(6) Uani d . 1 . .
H H10A -0.0277 0.0967 0.8798 0.101 Uiso calc R 1 . .
H H10B 0.0627 -0.0746 0.8957 0.101 Uiso calc R 1 . .
H H10C 0.1762 0.0466 0.8555 0.101 Uiso calc R 1 . .
N N1 0.5332(2) 0.46585(17) 0.91022(7) 0.0362(4) Uani d . 1 . .
N N2 0.7209(2) 0.45770(17) 0.95027(7) 0.0398(4) Uani d . 1 . .
H H8 0.7957 0.5416 0.9582 0.048 Uiso calc R 1 . .
O O1 0.96431(17) 0.30074(14) 1.00688(6) 0.0458(4) Uani d . 1 . .
N N3 0.6552(2) 0.19317(18) 0.96944(9) 0.0526(5) Uani d . 1 . .
H H3A 0.6927 0.1007 0.9853 0.063 Uiso calc R 1 . .
H H3B 0.5330 0.2071 0.9486 0.063 Uiso calc R 1 . .
O O2 0.20857(19) 0.09309(17) 0.95077(7) 0.0544(4) Uani d . 1 . .
H H2A 0.1370 0.1538 0.9688 0.082 Uiso calc R 1 . .

loop_
_atom_site_aniso_label
_atom_site_aniso_U_11
_atom_site_aniso_U_22
_atom_site_aniso_U_33
_atom_site_aniso_U_12
_atom_site_aniso_U_13
_atom_site_aniso_U_23
C1 0.0641(14) 0.0727(15) 0.0482(12) 0.0140(12) -0.0092(10) 0.0110(11)
C2 0.0449(11) 0.0791(16) 0.0569(13) 0.0150(11) -0.0162(10) -0.0122(12)
C3 0.0361(10) 0.0651(13) 0.0613(13) -0.0020(9) 0.0001(9) -0.0118(11)
C4 0.0392(9) 0.0484(11) 0.0427(10) 0.0015(8) 0.0032(8) 0.0004(8)
C5 0.0372(9) 0.0385(9) 0.0344(9) 0.0060(7) 0.0021(7) -0.0030(7)
C6 0.0502(11) 0.0547(12) 0.0484(11) 0.0029(9) -0.0009(9) 0.0092(9)
C7 0.0467(10) 0.0442(11) 0.0569(12) -0.0038(8) -0.0063(9) 0.0047(9)
C8 0.0360(9) 0.0400(10) 0.0319(9) 0.0005(7) 0.0030(7) 0.0003(7)
C9 0.0318(8) 0.0383(9) 0.0365(9) -0.0005(7) 0.0008(7) 0.0000(7)
C10 0.0706(14) 0.0675(15) 0.0605(14) -0.0034(12) 0.0005(12) -0.0025(11)
N1 0.0310(7) 0.0409(8) 0.0346(8) -0.0004(6) -0.0012(6) 0.0024(6)
N2 0.0334(7) 0.0370(8) 0.0450(9) -0.0043(6) -0.0058(6) 0.0042(6)
O1 0.0337(7) 0.0422(7) 0.0562(8) 0.0000(5) -0.0085(6) 0.0011(6)
N3 0.0356(8) 0.0401(9) 0.0758(12) -0.0042(7) -0.0096(8) 0.0125(8)
O2 0.0420(7) 0.0510(9) 0.0658(9) 0.0044(6) -0.0047(6) -0.0037(7)

loop_
_atom_type_symbol
_atom_type_description
_atom_type_scat_dispersion_real
_atom_type_scat_dispersion_imag
_atom_type_scat_source
C C 0.0033 0.0016 'International Tables Vol C Tables 4.2.6.8 and 6.1.1.4'
H H 0.0000 0.0000 'International Tables Vol C Tables 4.2.6.8 and 6.1.1.4'
N N 0.0061 0.0033 'International Tables Vol C Tables 4.2.6.8 and 6.1.1.4'
O O 0.0106 0.0060 'International Tables Vol C Tables 4.2.6.8 and 6.1.1.4'

loop_
_geom_angle_atom_site_label_1
_geom_angle_atom_site_label_2
_geom_angle_atom_site_label_3
_geom_angle_site_symmetry_1
_geom_angle_site_symmetry_3
_geom_angle
_geom_angle_publ_flag
C2 C1 C6 . . 120.1(2) ?
C2 C1 H1 . . 120.0 ?
C6 C1 H1 . . 120.0 ?
C1 C2 C3 . . 119.75(18) ?
C1 C2 H2 . . 120.1 ?
C3 C2 H2 . . 120.1 ?
C4 C3 C2 . . 120.3(2) ?
C4 C3 H3 . . 119.8 ?
C2 C3 H3 . . 119.8 ?
C3 C4 C5 . . 120.83(18) ?
C3 C4 H4 . . 119.6 ?
C5 C4 H4 . . 119.6 ?
C4 C5 C6 . . 117.92(16) ?
C4 C5 C8 . . 120.83(15) ?
C6 C5 C8 . . 121.22(16) ?
C1 C6 C5 . . 121.1(2) ?
C1 C6 H6 . . 119.5 ?
C5 C6 H6 . . 119.5 ?
C8 C7 H7A . . 109.5 ?
C8 C7 H7B . . 109.5 ?
H7A C7 H7B . . 109.5 ?
C8 C7 H7C . . 109.5 ?
H7A C7 H7C . . 109.5 ?
H7B C7 H7C . . 109.5 ?
N1 C8 C5 . . 114.83(15) ?
N1 C8 C7 . . 125.18(15) ?
C5 C8 C7 . . 119.98(15) ?
O1 C9 N3 . . 122.64(15) ?
O1 C9 N2 . . 119.38(15) ?
N3 C9 N2 . . 117.96(14) ?
O2 C10 H10A . . 109.5 ?
O2 C10 H10B . . 109.5 ?
H10A C10 H10B . . 109.5 ?
O2 C10 H10C . . 109.5 ?
H10A C10 H10C . . 109.5 ?
H10B C10 H10C . . 109.5 ?
C8 N1 N2 . . 118.77(14) ?
C9 N2 N1 . . 118.67(13) ?
C9 N2 H8 . . 120.7 ?
N1 N2 H8 . . 120.7 ?
C9 N3 H3A . . 120.0 ?
C9 N3 H3B . . 120.0 ?
H3A N3 H3B . . 120.0 ?
C10 O2 H2A . . 109.5 ?

loop_
_geom_bond_atom_site_label_1
_geom_bond_atom_site_label_2
_geom_bond_site_symmetry_2
_geom_bond_distance
_geom_bond_publ_flag
C1 C2 . 1.372(3) ?
C1 C6 . 1.382(3) ?
C1 H1 . 0.9300 ?
C2 C3 . 1.383(3) ?
C2 H2 . 0.9300 ?
C3 C4 . 1.379(2) ?
C3 H3 . 0.9300 ?
C4 C5 . 1.391(3) ?
C4 H4 . 0.9300 ?
C5 C6 . 1.395(3) ?
C5 C8 . 1.486(2) ?
C6 H6 . 0.9300 ?
C7 C8 . 1.500(3) ?
C7 H7A . 0.9600 ?
C7 H7B . 0.9600 ?
C7 H7C . 0.9600 ?
C8 N1 . 1.285(2) ?
C9 O1 . 1.2453(19) ?
C9 N3 . 1.326(2) ?
C9 N2 . 1.360(2) ?
C10 O2 . 1.411(2) ?
C10 H10A . 0.9600 ?
C10 H10B . 0.9600 ?
C10 H10C . 0.9600 ?
N1 N2 . 1.3757(18) ?
N2 H8 . 0.8600 ?
N3 H3A . 0.8600 ?
N3 H3B . 0.8600 ?
O2 H2A . 0.8200 ?

loop_
_geom_hbond_atom_site_label_D
_geom_hbond_atom_site_label_H
_geom_hbond_atom_site_label_A
_geom_hbond_site_symmetry_A
_geom_hbond_distance_DH
_geom_hbond_distance_HA
_geom_hbond_distance_DA
_geom_hbond_angle_DHA
O2 H2A O1 1_455 0.82 1.93 2.745(2) 177
N2 H8 O1 3_767 0.86 2.10 2.936(2) 164
N3 H3A O2 3_657 0.86 2.12 2.953(2) 164
N3 H3B O2 . 0.86 2.36 3.042(2) 137

loop_
_geom_torsion_atom_site_label_1
_geom_torsion_atom_site_label_2
_geom_torsion_atom_site_label_3
_geom_torsion_atom_site_label_4
_geom_torsion_site_symmetry_1
_geom_torsion_site_symmetry_2
_geom_torsion_site_symmetry_3
_geom_torsion_site_symmetry_4
_geom_torsion
_geom_torsion_publ_flag
C6 C1 C2 C3 . . . . -0.5(3) ?
C1 C2 C3 C4 . . . . 0.2(3) ?
C2 C3 C4 C5 . . . . -0.4(3) ?
C3 C4 C5 C6 . . . . 0.9(3) ?
C3 C4 C5 C8 . . . . -177.47(17) ?
C2 C1 C6 C5 . . . . 1.0(3) ?
C4 C5 C6 C1 . . . . -1.2(3) ?
C8 C5 C6 C1 . . . . 177.18(18) ?
C4 C5 C8 N1 . . . . 26.1(2) ?
C6 C5 C8 N1 . . . . -152.23(17) ?
C4 C5 C8 C7 . . . . -154.55(18) ?
C6 C5 C8 C7 . . . . 27.1(3) ?
C5 C8 N1 N2 . . . . 178.39(14) ?
C7 C8 N1 N2 . . . . -0.9(3) ?
O1 C9 N2 N1 . . . . 171.57(15) ?
N3 C9 N2 N1 . . . . -7.4(2) ?
C8 N1 N2 C9 . . . . -173.38(16) ?

loop_
_cod_related_entry_id
_cod_related_entry_database
_cod_related_entry_code
1 ChemSpider 30656501
